data_2222894
loop_
_publ_author_name
'Arshad, Muhammad Nadeem'
'Khan, Islam Ullah'
'Shafiq, Muhammad'
'Khan, Muhammad Naeem'
'Stoeckli-Evans, Helen'

_publ_section_title
;
 2-(4-Bromobenzenesulfonamido)acetic acid
;
_journal_coeditor_code TK2493
_journal_issue 8
_journal_name_full 'Acta Crystallographica Section E'
_journal_page_first o1816
_journal_paper_doi 10.1107/S160053680902604X
_journal_volume 65
_journal_year 2009
_chemical_formula_iupac 'C8 H8 Br N O4 S'
_chemical_formula_moiety 'C8 H8 Br N O4 S'
_chemical_formula_sum 'C8 H8 Br N O4 S'
_chemical_formula_weight 294.12
_chemical_name_common '{[(4-bromophenyl)sulfonyl]amino}acetic acid'
_chemical_name_systematic
;
2-(4-Bromobenzenesulfonamido)acetic acid
;
_space_group_IT_number 2
_symmetry_cell_setting triclinic
_symmetry_space_group_name_Hall '-P 1'
_symmetry_space_group_name_H-M 'P -1'
_atom_sites_solution_hydrogens geom
_atom_sites_solution_primary direct
_atom_sites_solution_secondary difmap
_audit_creation_method SHELXL-97
_cell_angle_alpha 79.691(4)
_cell_angle_beta 88.667(5)
_cell_angle_gamma 81.404(4)
_cell_formula_units_Z 2
_cell_length_a 5.0042(4)
_cell_length_b 7.9997(6)
_cell_length_c 13.2289(11)
_cell_measurement_reflns_used 1869
_cell_measurement_temperature 296(2)
_cell_measurement_theta_max 21.78
_cell_measurement_theta_min 2.19
_cell_volume 515.18(7)
_computing_cell_refinement 'SAINT (Bruker, 2007)'
_computing_data_collection 'APEX2 (Bruker, 2007)'
_computing_data_reduction 'SAINT (Bruker, 2007)'
_computing_molecular_graphics 'PLATON (Spek, 2009) and Mercury (Macrae <i>et al.</i>,  2006)'
_computing_publication_material 'SHELXL97 (Sheldrick, 2008)'
_computing_structure_refinement 'SHELXL97 (Sheldrick, 2008)'
_computing_structure_solution 'SHELXS97 (Sheldrick, 2008)'
_diffrn_ambient_temperature 296(2)
_diffrn_measured_fraction_theta_full 0.998
_diffrn_measured_fraction_theta_max 0.993
_diffrn_measurement_device_type 'Bruker Kappa APEXII CCD'
_diffrn_measurement_method '\f and \w'
_diffrn_radiation_monochromator graphite
_diffrn_radiation_source 'fine-focus sealed tube'
_diffrn_radiation_type MoK\a
_diffrn_radiation_wavelength 0.71073
_diffrn_reflns_av_R_equivalents 0.0564
_diffrn_reflns_av_sigmaI/netI 0.0874
_diffrn_reflns_limit_h_max 6
_diffrn_reflns_limit_h_min -6
_diffrn_reflns_limit_k_max 10
_diffrn_reflns_limit_k_min -10
_diffrn_reflns_limit_l_max 17
_diffrn_reflns_limit_l_min -17
_diffrn_reflns_number 10359
_diffrn_reflns_theta_full 25.00
_diffrn_reflns_theta_max 28.30
_diffrn_reflns_theta_min 2.62
_diffrn_standards_decay_% 0
_diffrn_standards_number 0
_exptl_absorpt_coefficient_mu 4.184
_exptl_absorpt_correction_T_max 0.632
_exptl_absorpt_correction_T_min 0.612
_exptl_absorpt_correction_type multi-scan
_exptl_absorpt_process_details '(SADABS; Bruker, 2007)'
_exptl_crystal_colour colorless
_exptl_crystal_density_diffrn 1.896
_exptl_crystal_density_method 'not measured'
_exptl_crystal_description needle
_exptl_crystal_F_000 292
_exptl_crystal_size_max 0.28
_exptl_crystal_size_mid 0.17
_exptl_crystal_size_min 0.11
_refine_diff_density_max 1.150
_refine_diff_density_min -0.376
_refine_ls_extinction_method none
_refine_ls_goodness_of_fit_ref 0.948
_refine_ls_hydrogen_treatment constr
_refine_ls_matrix_type full
_refine_ls_number_parameters 137
_refine_ls_number_reflns 2557
_refine_ls_number_restraints 0
_refine_ls_restrained_S_all 0.948
_refine_ls_R_factor_all 0.1428
_refine_ls_R_factor_gt 0.0582
_refine_ls_shift/su_max 0.000
_refine_ls_shift/su_mean 0.000
_refine_ls_structure_factor_coef Fsqd
_refine_ls_weighting_details 'calc w=1/[\s^2^(Fo^2^)+(0.0872P)^2^+0.2177P] where P=(Fo^2^+2Fc^2^)/3'
_refine_ls_weighting_scheme calc
_refine_ls_wR_factor_gt 0.1292
_refine_ls_wR_factor_ref 0.1679
_reflns_number_gt 1243
_reflns_number_total 2557
_reflns_threshold_expression I>2\s(I)
_cod_data_source_file tk2493.cif
_cod_data_source_block I
_cod_database_code 2222894
_cod_database_fobs_code 2222894

loop_
_symmetry_equiv_pos_as_xyz
'x, y, z'
'-x, -y, -z'

loop_
_atom_site_type_symbol
_atom_site_label
_atom_site_fract_x
_atom_site_fract_y
_atom_site_fract_z
_atom_site_U_iso_or_equiv
_atom_site_adp_type
_atom_site_calc_flag
_atom_site_refinement_flags
_atom_site_occupancy
_atom_site_disorder_assembly
_atom_site_disorder_group
Br Br1 0.70371(17) 0.78972(8) 0.05167(5) 0.0774(4) Uani d . 1 . .
S S1 0.3354(2) 0.11701(17) 0.32101(10) 0.0365(4) Uani d . 1 . .
O O1 0.2650(7) 0.0106(5) 0.2528(3) 0.0486(10) Uani d . 1 . .
O O2 0.1387(7) 0.1738(5) 0.3930(3) 0.0492(10) Uani d . 1 . .
O O3 0.7775(7) -0.4424(5) 0.4169(3) 0.0505(10) Uani d . 1 . .
H H3O 0.7174 -0.5221 0.4536 0.076 Uiso calc R 1 . .
O O4 0.4156(7) -0.2871(4) 0.4743(3) 0.0427(9) Uani d . 1 . .
N N1 0.5998(8) 0.0162(5) 0.3816(3) 0.0389(10) Uani d . 1 . .
H H1 0.6632 0.0630 0.4278 0.047 Uiso d R 1 . .
C C1 0.5927(12) 0.5917(7) 0.1309(4) 0.0456(14) Uani d . 1 . .
C C2 0.3808(12) 0.6089(7) 0.1979(5) 0.0495(15) Uani d . 1 . .
H H2 0.2914 0.7172 0.2039 0.059 Uiso calc R 1 . .
C C3 0.3022(11) 0.4635(7) 0.2560(5) 0.0453(14) Uani d . 1 . .
H H3 0.1575 0.4737 0.3010 0.054 Uiso calc R 1 . .
C C4 0.4368(10) 0.3039(7) 0.2478(4) 0.0355(12) Uani d . 1 . .
C C5 0.6490(11) 0.2867(7) 0.1801(4) 0.0489(15) Uani d . 1 . .
H H5 0.7386 0.1784 0.1742 0.059 Uiso calc R 1 . .
C C6 0.7271(13) 0.4320(8) 0.1211(5) 0.0584(17) Uani d . 1 . .
H H6 0.8695 0.4221 0.0751 0.070 Uiso calc R 1 . .
C C7 0.7389(10) -0.1470(6) 0.3652(4) 0.0410(13) Uani d . 1 . .
H H7A 0.9274 -0.1559 0.3839 0.049 Uiso calc R 1 . .
H H7B 0.7316 -0.1519 0.2925 0.049 Uiso calc R 1 . .
C C8 0.6253(10) -0.2978(7) 0.4249(4) 0.0368(12) Uani d . 1 . .

loop_
_atom_site_aniso_label
_atom_site_aniso_U_11
_atom_site_aniso_U_22
_atom_site_aniso_U_33
_atom_site_aniso_U_12
_atom_site_aniso_U_13
_atom_site_aniso_U_23
Br1 0.1144(7) 0.0372(4) 0.0728(6) -0.0176(4) 0.0098(4) 0.0154(3)
S1 0.0376(7) 0.0264(7) 0.0458(8) -0.0085(5) 0.0029(5) -0.0043(6)
O1 0.053(2) 0.037(2) 0.060(3) -0.0124(18) -0.0073(18) -0.0143(19)
O2 0.045(2) 0.046(2) 0.058(2) -0.0118(18) 0.0163(18) -0.011(2)
O3 0.050(2) 0.027(2) 0.069(3) 0.0001(18) 0.0167(19) -0.001(2)
O4 0.0398(19) 0.027(2) 0.059(2) -0.0058(16) 0.0127(17) -0.0008(17)
N1 0.050(2) 0.019(2) 0.046(3) -0.0062(19) -0.002(2) -0.001(2)
C1 0.064(4) 0.026(3) 0.044(3) -0.009(3) -0.004(3) 0.002(3)
C2 0.059(3) 0.017(3) 0.068(4) 0.003(3) 0.000(3) -0.006(3)
C3 0.045(3) 0.025(3) 0.065(4) -0.002(2) 0.008(3) -0.007(3)
C4 0.041(3) 0.027(3) 0.038(3) -0.003(2) -0.001(2) -0.005(2)
C5 0.064(4) 0.022(3) 0.054(4) 0.001(3) 0.013(3) 0.004(3)
C6 0.073(4) 0.040(4) 0.054(4) -0.001(3) 0.021(3) 0.006(3)
C7 0.039(3) 0.032(3) 0.049(3) -0.010(2) 0.009(2) 0.001(3)
C8 0.035(3) 0.033(3) 0.042(3) -0.007(2) 0.000(2) -0.003(2)

loop_
_atom_type_symbol
_atom_type_description
_atom_type_scat_dispersion_real
_atom_type_scat_dispersion_imag
_atom_type_scat_source
C C 0.0033 0.0016 'International Tables Vol C Tables 4.2.6.8 and 6.1.1.4'
H H 0.0000 0.0000 'International Tables Vol C Tables 4.2.6.8 and 6.1.1.4'
Br Br -0.2901 2.4595 'International Tables Vol C Tables 4.2.6.8 and 6.1.1.4'
N N 0.0061 0.0033 'International Tables Vol C Tables 4.2.6.8 and 6.1.1.4'
O O 0.0106 0.0060 'International Tables Vol C Tables 4.2.6.8 and 6.1.1.4'
S S 0.1246 0.1234 'International Tables Vol C Tables 4.2.6.8 and 6.1.1.4'

loop_
_geom_angle_atom_site_label_1
_geom_angle_atom_site_label_2
_geom_angle_atom_site_label_3
_geom_angle_site_symmetry_1
_geom_angle_site_symmetry_3
_geom_angle
_geom_angle_publ_flag
O1 S1 O2 . . 119.3(2) ?
O1 S1 N1 . . 106.7(2) ?
O2 S1 N1 . . 109.3(2) ?
O1 S1 C4 . . 108.9(2) ?
O2 S1 C4 . . 106.5(2) ?
N1 S1 C4 . . 105.3(2) ?
C8 O3 H3O . . 109.5 ?
C7 N1 S1 . . 124.8(4) ?
C7 N1 H1 . . 117.6 ?
S1 N1 H1 . . 117.5 ?
C2 C1 C6 . . 121.0(5) ?
C2 C1 Br1 . . 119.6(4) ?
C6 C1 Br1 . . 119.4(4) ?
C1 C2 C3 . . 119.2(5) ?
C1 C2 H2 . . 120.4 ?
C3 C2 H2 . . 120.4 ?
C4 C3 C2 . . 120.2(5) ?
C4 C3 H3 . . 119.9 ?
C2 C3 H3 . . 119.9 ?
C3 C4 C5 . . 120.5(5) ?
C3 C4 S1 . . 120.6(4) ?
C5 C4 S1 . . 118.9(4) ?
C4 C5 C6 . . 119.4(5) ?
C4 C5 H5 . . 120.3 ?
C6 C5 H5 . . 120.3 ?
C1 C6 C5 . . 119.6(5) ?
C1 C6 H6 . . 120.2 ?
C5 C6 H6 . . 120.2 ?
N1 C7 C8 . . 113.8(4) ?
N1 C7 H7A . . 108.8 ?
C8 C7 H7A . . 108.8 ?
N1 C7 H7B . . 108.8 ?
C8 C7 H7B . . 108.8 ?
H7A C7 H7B . . 107.7 ?
O4 C8 O3 . . 124.3(5) ?
O4 C8 C7 . . 124.4(5) ?
O3 C8 C7 . . 111.4(4) ?

loop_
_geom_bond_atom_site_label_1
_geom_bond_atom_site_label_2
_geom_bond_site_symmetry_2
_geom_bond_distance
_geom_bond_publ_flag
Br1 C1 . 1.886(5) ?
S1 O1 . 1.429(4) ?
S1 O2 . 1.436(4) ?
S1 N1 . 1.594(4) ?
S1 C4 . 1.765(5) ?
O3 C8 . 1.306(6) ?
O3 H3O . 0.8200 ?
O4 C8 . 1.223(6) ?
N1 C7 . 1.436(6) ?
N1 H1 . 0.8600 ?
C1 C2 . 1.373(8) ?
C1 C6 . 1.379(8) ?
C2 C3 . 1.379(7) ?
C2 H2 . 0.9300 ?
C3 C4 . 1.374(7) ?
C3 H3 . 0.9300 ?
C4 C5 . 1.380(7) ?
C5 C6 . 1.382(7) ?
C5 H5 . 0.9300 ?
C6 H6 . 0.9300 ?
C7 C8 . 1.499(6) ?
C7 H7A . 0.9700 ?
C7 H7B . 0.9700 ?

loop_
_geom_hbond_atom_site_label_D
_geom_hbond_atom_site_label_H
_geom_hbond_atom_site_label_A
_geom_hbond_site_symmetry_A
_geom_hbond_distance_DH
_geom_hbond_distance_HA
_geom_hbond_distance_DA
_geom_hbond_angle_DHA
_geom_hbond_publ_flag
O3 H3O O4 2_646 0.82 1.85 2.671(5) 174 yes
N1 H1 O4 2_656 0.86 2.38 3.124(5) 146 yes
C2 H2 O1 1_565 0.93 2.53 3.384(7) 153 yes
C3 H3 O3 1_465 0.93 2.50 3.423(7) 170 yes
C3 H3 O2 . 0.93 2.50 2.884(7) 105 no

loop_
_geom_torsion_atom_site_label_1
_geom_torsion_atom_site_label_2
_geom_torsion_atom_site_label_3
_geom_torsion_atom_site_label_4
_geom_torsion_site_symmetry_1
_geom_torsion_site_symmetry_2
_geom_torsion_site_symmetry_3
_geom_torsion_site_symmetry_4
_geom_torsion
_geom_torsion_publ_flag
O1 S1 N1 C7 . . . . 2.2(4) ?
O2 S1 N1 C7 . . . . 132.5(4) ?
C4 S1 N1 C7 . . . . -113.5(4) ?
C6 C1 C2 C3 . . . . 0.0(9) ?
Br1 C1 C2 C3 . . . . -179.5(4) ?
C1 C2 C3 C4 . . . . 0.8(9) ?
C2 C3 C4 C5 . . . . -1.1(8) ?
C2 C3 C4 S1 . . . . -179.4(4) ?
O1 S1 C4 C3 . . . . 120.7(5) ?
O2 S1 C4 C3 . . . . -9.1(5) ?
N1 S1 C4 C3 . . . . -125.2(5) ?
O1 S1 C4 C5 . . . . -57.6(5) ?
O2 S1 C4 C5 . . . . 172.6(4) ?
N1 S1 C4 C5 . . . . 56.6(5) ?
C3 C4 C5 C6 . . . . 0.6(9) ?
S1 C4 C5 C6 . . . . 178.9(5) ?
C2 C1 C6 C5 . . . . -0.5(10) ?
Br1 C1 C6 C5 . . . . 179.1(5) ?
C4 C5 C6 C1 . . . . 0.2(9) ?
S1 N1 C7 C8 . . . . -85.5(5) ?
N1 C7 C8 O4 . . . . 8.2(8) ?
N1 C7 C8 O3 . . . . -172.4(4) ?

loop_
_cod_related_entry_id
_cod_related_entry_database
_cod_related_entry_code
1 ChemSpider 644505
